data_4503130
loop_
_publ_author_name
'Wood, Peter A.'
'Haynes, Delia A.'
'Lennie, Alistair R.'
'Motherwell, W. D. Samuel'
'Parsons, Simon'
'Pidcock, Elna'
'Warren, John E.'

_publ_section_title
;
 The Anisotropic Compression of the Crystal Structure of
 3-Aza-bicyclo(3.3.1)nonane-2,4-dione to 7.1 GPa
;
_journal_issue 2
_journal_name_full 'Crystal Growth &amp; Design'
_journal_page_first 549
_journal_paper_doi 10.1021/cg0705815
_journal_volume 8
_journal_year 2008
_chemical_compound_source 'Sigma Aldrich'
_chemical_formula_moiety 'C8 H11 N1 O2'
_chemical_formula_sum 'C8 H11 N O2'
_chemical_formula_weight 153.18
_chemical_name_systematic 3-aza-bicyclo(3.3.1)nonane-2,4-dione
_space_group_IT_number 14
_symmetry_cell_setting monoclinic
_symmetry_Int_Tables_number 14
_symmetry_space_group_name_Hall '-P 2ybc'
_symmetry_space_group_name_H-M 'P 1 21/c 1'
_atom_sites_solution_hydrogens geom
_atom_sites_solution_primary direct
_audit_creation_date 06-07-20
_audit_creation_method CRYSTALS_ver_12.84
_cell_angle_alpha 90
_cell_angle_beta 95.059(8)
_cell_angle_gamma 90
_cell_formula_units_Z 4
_cell_length_a 9.3214(11)
_cell_length_b 10.5932(12)
_cell_length_c 7.6988(9)
_cell_measurement_reflns_used 1285
_cell_measurement_temperature 298
_cell_measurement_theta_max 29
_cell_measurement_theta_min 2
_cell_volume 757.24(15)
_computing_cell_refinement 'SAINT (Siemens ,1995)'
_computing_data_collection 'SMART (Siemens, 1993)'
_computing_data_reduction 'SAINT (Siemens ,1995)'
_computing_molecular_graphics 'CAMERON (Watkin et al., 1996)'
_computing_publication_material 'CRYSTALS (Betteridge et al., 2003)'
_computing_structure_refinement 'CRYSTALS (Betteridge et al., 2003)'
_computing_structure_solution 'SIR92 (Altomare et al., 1994)'
_diffrn_ambient_temperature 298
_diffrn_measured_fraction_theta_full 0.996
_diffrn_measured_fraction_theta_max 0.930
_diffrn_measurement_device_type 'Bruker SMART Apex CCD'
_diffrn_measurement_method '\f & \w scans'
_diffrn_radiation_monochromator graphite
_diffrn_radiation_type 'Mo K\a'
_diffrn_radiation_wavelength 0.71073
_diffrn_reflns_av_R_equivalents 0.064
_diffrn_reflns_limit_h_max 12
_diffrn_reflns_limit_h_min -12
_diffrn_reflns_limit_k_max 14
_diffrn_reflns_limit_k_min -14
_diffrn_reflns_limit_l_max 10
_diffrn_reflns_limit_l_min -10
_diffrn_reflns_number 9428
_diffrn_reflns_theta_full 27.827
_diffrn_reflns_theta_max 29.603
_diffrn_reflns_theta_min 2.193
_diffrn_standards_number 0
_exptl_absorpt_coefficient_mu 0.097
_exptl_absorpt_correction_T_max 0.99
_exptl_absorpt_correction_T_min 0.75
_exptl_absorpt_correction_type multi-scan
_exptl_absorpt_process_details 'SADABS version 2004/1'
_exptl_crystal_colour colourless
_exptl_crystal_density_diffrn 1.344
_exptl_crystal_description plate
_exptl_crystal_F_000 328
_exptl_crystal_recrystallization_method 'Recrystallised from the melt'
_exptl_crystal_size_max 0.17
_exptl_crystal_size_mid 0.14
_exptl_crystal_size_min 0.10
_refine_diff_density_max 0.22
_refine_diff_density_min -0.24
_refine_ls_extinction_coef 116(8)
_refine_ls_extinction_method 'Larson (1970), Equation 22'
_refine_ls_goodness_of_fit_ref 0.9223
_refine_ls_hydrogen_treatment mixed
_refine_ls_matrix_type full
_refine_ls_number_parameters 104
_refine_ls_number_reflns 1982
_refine_ls_number_restraints 33
_refine_ls_R_factor_all 0.1185
_refine_ls_R_factor_gt 0.0553
_refine_ls_shift/su_max 0.000111
_refine_ls_structure_factor_coef Fsqd
_refine_ls_weighting_details
;
 Method, part 1, Chebychev polynomial, (Watkin, 1994, Prince, 1982) 
 [weight] = 1.0/[A~0~*T~0~(x)+A~1~*T~1~(x) ... +A~n-1~]*T~n-1~(x)] 
 where A~i~ are the Chebychev coefficients listed below and x= Fcalc/Fmax 
 Method = Robust Weighting (Prince, 1982) 
 W = [weight] * [1-(deltaF/6*sigmaF)^2^]^2^ 
 A~i~ are: 
 276. 414. 266. 109. 29.7 
;
_refine_ls_weighting_scheme calc
_refine_ls_wR_factor_all 0.1371
_refine_ls_wR_factor_gt 0.1082
_refine_ls_wR_factor_ref 0.1371
_reflns_limit_h_max 12
_reflns_limit_h_min -12
_reflns_limit_k_max 14
_reflns_limit_k_min 0
_reflns_limit_l_max 10
_reflns_limit_l_min 0
_reflns_number_gt 1045
_reflns_number_total 2086
_reflns_threshold_expression I>2.0\s(I)
_oxford_diffrn_Wilson_B_factor 2.25
_oxford_diffrn_Wilson_scale 1.51
_oxford_refine_ls_scale 3.30(7)
_cod_data_source_file cg0705815-file001.cif
_cod_data_source_block ambient
_cod_depositor_comments
;
The following automatic conversions were performed:

'_symmetry_cell_setting' value 'Monoclinic' changed to 'monoclinic'
according to /home/saulius/struct/CIF-dictionaries/cif_core.dic
dictionary named 'cif_core.dic' version 2.4.1 from 2010-06-29.

Automatic conversion script
Id: cif_fix_values 1715 2011-07-08 13:25:40Z adriana 
;
_cod_original_sg_symbol_H-M 'P 21/c'
_cod_original_formula_sum 'C8 H11 N1 O2'
_cod_database_code 4503130

loop_
_symmetry_equiv_pos_as_xyz
x,y,z
-x,-y,-z
-x,y+1/2,-z+1/2
x,-y+1/2,z+1/2

loop_
_atom_site_label
_atom_site_type_symbol
_atom_site_fract_x
_atom_site_fract_y
_atom_site_fract_z
_atom_site_U_iso_or_equiv
_atom_site_occupancy
_atom_site_adp_type
_atom_site_refinement_flags_posn
N1 N 0.8084(2) -0.08795(19) 0.5247(2) 0.0412 1.0000 Uani D
C1 C 0.8081(3) 0.0393(2) 0.4860(3) 0.0393 1.0000 Uani D
O1 O 0.8080(2) 0.07335(18) 0.3361(2) 0.0572 1.0000 Uani .
C2 C 0.8028(3) 0.1278(2) 0.6381(3) 0.0443 1.0000 Uani D
C3 C 0.8822(3) 0.0701(3) 0.7997(3) 0.0457 1.0000 Uani D
C4 C 0.8075(3) -0.0520(2) 0.8397(3) 0.0405 1.0000 Uani D
C5 C 0.8063(3) -0.1406(2) 0.6884(3) 0.0412 1.0000 Uani D
O2 O 0.8000(3) -0.25529(18) 0.7027(2) 0.0626 1.0000 Uani .
C6 C 0.6537(3) -0.0254(3) 0.8829(3) 0.0483 1.0000 Uani D
C7 C 0.5677(3) 0.0423(3) 0.7340(3) 0.0521 1.0000 Uani D
C8 C 0.6460(3) 0.1566(3) 0.6700(3) 0.0522 1.0000 Uani D
H1 H 0.8103(10) -0.1378(16) 0.438(2) 0.0501 1.0000 Uiso D
H2 H 0.8511 0.2055 0.6083 0.0538 1.0000 Uiso DR
H3 H 0.9829 0.0533 0.7798 0.0555 1.0000 Uiso DR
H4 H 0.8781 0.1264 0.8995 0.0554 1.0000 Uiso DR
H5 H 0.8588 -0.0927 0.9383 0.0480 1.0000 Uiso DR
H6 H 0.6562 0.0280 0.9868 0.0573 1.0000 Uiso DR
H7 H 0.6080 -0.1047 0.9094 0.0579 1.0000 Uiso DR
H8 H 0.4757 0.0679 0.7725 0.0632 1.0000 Uiso DR
H9 H 0.5499 -0.0172 0.6390 0.0624 1.0000 Uiso DR
H10 H 0.6490 0.2226 0.7575 0.0632 1.0000 Uiso DR
H11 H 0.5945 0.1879 0.5614 0.0625 1.0000 Uiso DR

loop_
_atom_site_aniso_label
_atom_site_aniso_U_11
_atom_site_aniso_U_22
_atom_site_aniso_U_33
_atom_site_aniso_U_23
_atom_site_aniso_U_13
_atom_site_aniso_U_12
N1 0.0616(14) 0.0340(11) 0.0288(9) -0.0031(8) 0.0080(9) 0.0060(10)
C1 0.0432(14) 0.0377(14) 0.0381(12) 0.0030(10) 0.0098(10) 0.0023(10)
O1 0.0851(15) 0.0493(11) 0.0387(9) 0.0104(9) 0.0146(9) 0.0054(10)
C2 0.0546(16) 0.0321(12) 0.0470(14) -0.0021(11) 0.0087(12) -0.0047(11)
C3 0.0469(14) 0.0487(15) 0.0410(12) -0.0130(12) 0.0008(11) -0.0055(12)
C4 0.0502(14) 0.0443(14) 0.0262(10) -0.0013(10) -0.0021(9) 0.0013(11)
C5 0.0530(16) 0.0378(13) 0.0329(12) 0.0015(10) 0.0042(10) 0.0017(12)
O2 0.1132(19) 0.0358(10) 0.0392(10) 0.0046(8) 0.0092(10) 0.0032(11)
C6 0.0588(17) 0.0561(16) 0.0310(12) -0.0021(11) 0.0105(11) -0.0044(13)
C7 0.0436(15) 0.074(2) 0.0398(13) -0.0010(13) 0.0076(11) 0.0044(13)
C8 0.0654(18) 0.0488(16) 0.0423(13) -0.0051(12) 0.0042(13) 0.0171(13)

loop_
_atom_type_symbol
_atom_type_scat_dispersion_real
_atom_type_scat_dispersion_imag
_atom_type_scat_Cromer_Mann_a1
_atom_type_scat_Cromer_Mann_b1
_atom_type_scat_Cromer_Mann_a2
_atom_type_scat_Cromer_Mann_b2
_atom_type_scat_Cromer_Mann_a3
_atom_type_scat_Cromer_Mann_b3
_atom_type_scat_Cromer_Mann_a4
_atom_type_scat_Cromer_Mann_b4
_atom_type_scat_Cromer_Mann_c
_atom_type_scat_source
C 0.0033 0.0016 2.3100 20.8439 1.0200 10.2075 1.5886 0.5687 0.8650 51.6512 0.2156 'International Tables Vol C 4.2.6.8 and 6.1.1.4'
H 0.0000 0.0000 0.4930 10.5109 0.3229 26.1257 0.1402 3.1424 0.0408 57.7998 0.0030 'International Tables Vol C 4.2.6.8 and 6.1.1.4'
N 0.0061 0.0033 12.2126 0.0057 3.1322 9.8933 2.0125 28.9975 1.1663 0.5826 -11.5290 'International Tables Vol C 4.2.6.8 and 6.1.1.4'
O 0.0106 0.0060 3.0485 13.2771 2.2868 5.7011 1.5463 0.3239 0.8670 32.9089 0.2508 'International Tables Vol C 4.2.6.8 and 6.1.1.4'

loop_
_geom_angle_atom_site_label_1
_geom_angle_atom_site_label_2
_geom_angle_atom_site_label_3
_geom_angle
_geom_angle_publ_flag
C1 N1 C5 126.3(2) yes
C1 N1 H1 115.9(11) no
C5 N1 H1 117.8(11) no
N1 C1 O1 119.8(2) yes
N1 C1 C2 116.1(2) yes
O1 C1 C2 124.1(2) yes
C1 C2 C3 109.9(2) yes
C1 C2 C8 110.2(2) yes
C3 C2 C8 110.6(2) yes
C1 C2 H2 107.2 no
C3 C2 H2 109.3 no
C8 C2 H2 109.6 no
C2 C3 C4 108.1(2) yes
C2 C3 H3 110.4 no
C4 C3 H3 109.9 no
C2 C3 H4 110.4 no
C4 C3 H4 108.1 no
H3 C3 H4 109.8 no
C3 C4 C5 110.51(19) yes
C3 C4 C6 110.1(2) yes
C5 C4 C6 110.1(2) yes
C3 C4 H5 109.7 no
C5 C4 H5 107.6 no
C6 C4 H5 108.8 no
C4 C5 N1 117.3(2) yes
C4 C5 O2 123.5(2) yes
N1 C5 O2 119.2(2) yes
C4 C6 C7 111.47(19) yes
C4 C6 H6 109.3 no
C7 C6 H6 108.5 no
C4 C6 H7 108.9 no
C7 C6 H7 110.8 no
H6 C6 H7 107.9 no
C6 C7 C8 112.6(2) yes
C6 C7 H8 108.9 no
C8 C7 H8 109.8 no
C6 C7 H9 107.9 no
C8 C7 H9 109.2 no
H8 C7 H9 108.4 no
C2 C8 C7 112.6(2) yes
C2 C8 H10 106.5 no
C7 C8 H10 109.5 no
C2 C8 H11 109.3 no
C7 C8 H11 109.4 no
H10 C8 H11 109.3 no

loop_
_geom_bond_atom_site_label_1
_geom_bond_atom_site_label_2
_geom_bond_distance
_geom_bond_publ_flag
N1 C1 1.381(3) yes
N1 C5 1.380(3) yes
N1 H1 0.851(16) no
C1 O1 1.209(3) yes
C1 C2 1.503(3) yes
C2 C3 1.519(3) yes
C2 C8 1.535(4) yes
C2 H2 0.975 no
C3 C4 1.514(3) yes
C3 H3 0.980 no
C3 H4 0.976 no
C4 C5 1.495(3) yes
C4 C6 1.526(4) yes
C4 H5 0.963 no
C5 O2 1.222(3) yes
C6 C7 1.519(4) yes
C6 H6 0.978 no
C6 H7 0.972 no
C7 C8 1.518(4) yes
C7 H8 0.971 no
C7 H9 0.969 no
C8 H10 0.970 no
C8 H11 0.983 no
